data_4107406
loop_
_publ_author_name
'Sarah E. Reisman'
'Joseph M. Ready'
'Matthew M. Weiss'
'Atsushi Hasuoka'
'Makoto Hirata'
'Kazuhiko Tamaki'
'Timo V. Ovaska'
'Catherine J. Smith'
'John L. Wood'

_publ_section_title
;
 Evolution of a Synthetic Strategy: Total Synthesis of
 (\+-)-Welwitindolinone A Isonitrile
;
_journal_name_full 'Journal of the American Chemical Society'
_journal_page_first 2087
_journal_page_last 2100
_journal_paper_doi 10.1021/ja076663z
_journal_volume 130
_journal_year 2008
_chemical_formula_sum 'C20 H22 Cl N O2'
_chemical_formula_weight 343.84
_chemical_name_systematic
; 
 ? 
;
_space_group_IT_number 14
_symmetry_cell_setting monoclinic
_symmetry_space_group_name_Hall '-P 2ybc'
_symmetry_space_group_name_H-M 'P 1 21/c 1'
_atom_sites_solution_hydrogens geom
_atom_sites_solution_primary direct
_atom_sites_solution_secondary difmap
_audit_creation_method SHELXL-97
_cell_angle_alpha 90.00
_cell_angle_beta 100.01(3)
_cell_angle_gamma 90.00
_cell_formula_units_Z 4
_cell_length_a 19.495(4)
_cell_length_b 6.6031(13)
_cell_length_c 13.671(3)
_cell_measurement_temperature 173(2)
_cell_volume 1733.0(6)
_computing_cell_refinement Denzo
_computing_data_collection 'Nonius Collect'
_computing_data_reduction Denzo
_computing_molecular_graphics XP
_computing_publication_material XCIF
_computing_structure_refinement 'SHELXL-97 (Sheldrick, 1997)'
_computing_structure_solution 'SHELXS-97 (Sheldrick, 1990)'
_diffrn_ambient_temperature 173(2)
_diffrn_measured_fraction_theta_full 0.947
_diffrn_measured_fraction_theta_max 0.947
_diffrn_measurement_device_type 'Nonius KappaCCD'
_diffrn_measurement_method '\w scans'
_diffrn_radiation_monochromator graphite
_diffrn_radiation_source 'fine-focus sealed tube'
_diffrn_radiation_type MoK\a
_diffrn_radiation_wavelength 0.71073
_diffrn_reflns_av_R_equivalents 0.0772
_diffrn_reflns_av_sigmaI/netI 0.1274
_diffrn_reflns_limit_h_max 24
_diffrn_reflns_limit_h_min -24
_diffrn_reflns_limit_k_max 7
_diffrn_reflns_limit_k_min -8
_diffrn_reflns_limit_l_max 17
_diffrn_reflns_limit_l_min -17
_diffrn_reflns_number 5651
_diffrn_reflns_theta_full 26.99
_diffrn_reflns_theta_max 26.99
_diffrn_reflns_theta_min 3.03
_exptl_absorpt_coefficient_mu 0.232
_exptl_absorpt_correction_T_max 0.9817
_exptl_absorpt_correction_T_min 0.9660
_exptl_absorpt_correction_type none
_exptl_crystal_colour plate
_exptl_crystal_density_diffrn 1.318
_exptl_crystal_description colorless
_exptl_crystal_F_000 728
_exptl_crystal_size_max 0.15
_exptl_crystal_size_mid 0.10
_exptl_crystal_size_min 0.08
_refine_diff_density_max 0.311
_refine_diff_density_min -0.284
_refine_diff_density_rms 0.066
_refine_ls_extinction_coef 0.015(4)
_refine_ls_extinction_expression Fc^*^=kFc[1+0.001xFc^2^\l^3^/sin(2\q)]^-1/4^
_refine_ls_extinction_method SHELXL
_refine_ls_goodness_of_fit_ref 1.103
_refine_ls_hydrogen_treatment mixed
_refine_ls_matrix_type full
_refine_ls_number_parameters 222
_refine_ls_number_reflns 3581
_refine_ls_number_restraints 0
_refine_ls_restrained_S_all 1.103
_refine_ls_R_factor_all 0.1590
_refine_ls_R_factor_gt 0.0773
_refine_ls_shift/su_max 0.000
_refine_ls_shift/su_mean 0.000
_refine_ls_structure_factor_coef Fsqd
_refine_ls_weighting_details 'calc w=1/[\s^2^(Fo^2^)+(0.1000P)^2^+0.0000P] where P=(Fo^2^+2Fc^2^)/3'
_refine_ls_weighting_scheme calc
_refine_ls_wR_factor_gt 0.1809
_refine_ls_wR_factor_ref 0.2199
_reflns_number_gt 1897
_reflns_number_total 3581
_reflns_threshold_expression >2sigma(I)
_cod_data_source_file ja076663z-file003.cif
_cod_data_source_block sr06
_cod_original_cell_volume 1733.1(6)
_cod_database_code 4107406

loop_
_symmetry_equiv_pos_as_xyz
'x, y, z'
'-x, y+1/2, -z+1/2'
'-x, -y, -z'
'x, -y-1/2, z-1/2'

loop_
_atom_site_label
_atom_site_type_symbol
_atom_site_fract_x
_atom_site_fract_y
_atom_site_fract_z
_atom_site_U_iso_or_equiv
_atom_site_adp_type
_atom_site_occupancy
_atom_site_symmetry_multiplicity
_atom_site_calc_flag
_atom_site_refinement_flags
Cl1 Cl 0.56417(6) 0.6527(2) 0.76813(9) 0.0661(5) Uani 1 1 d .
O1 O 0.71476(14) 0.3330(5) 1.0759(2) 0.0475(8) Uani 1 1 d .
O2 O 0.91308(13) 0.5533(4) 0.9251(2) 0.0387(7) Uani 1 1 d .
N1 N 0.94952(16) 0.2784(5) 1.0223(2) 0.0341(8) Uani 1 1 d .
H1 H 0.997(2) 0.313(6) 1.041(3) 0.048(12) Uiso 1 1 d .
C1 C 0.70919(18) 0.4013(6) 0.9930(3) 0.0319(9) Uani 1 1 d .
C2 C 0.63670(18) 0.4627(6) 0.9341(3) 0.0357(10) Uani 1 1 d .
C3 C 0.64710(19) 0.5796(6) 0.8400(3) 0.0418(10) Uani 1 1 d .
H3A H 0.6738 0.7059 0.8616 0.050 Uiso 1 1 calc R
C4 C 0.6880(2) 0.4600(6) 0.7743(3) 0.0400(10) Uani 1 1 d .
H4A H 0.6884 0.5334 0.7112 0.048 Uiso 1 1 calc R
H4B H 0.6663 0.3258 0.7585 0.048 Uiso 1 1 calc R
C5 C 0.76273(18) 0.4344(5) 0.8311(3) 0.0302(9) Uani 1 1 d .
H5A H 0.7932 0.5388 0.8074 0.036 Uiso 1 1 calc R
C6 C 0.77235(18) 0.4439(5) 0.9456(3) 0.0311(9) Uani 1 1 d .
H6A H 0.7928 0.5777 0.9692 0.037 Uiso 1 1 calc R
C7 C 0.5933(2) 0.2743(6) 0.9084(3) 0.0460(11) Uani 1 1 d .
H7A H 0.5769 0.2506 0.8398 0.055 Uiso 1 1 calc R
C8 C 0.5760(3) 0.1416(8) 0.9694(4) 0.0650(14) Uani 1 1 d .
H8A H 0.5910 0.1576 1.0389 0.078 Uiso 1 1 calc R
H8B H 0.5484 0.0282 0.9447 0.078 Uiso 1 1 calc R
C9 C 0.6032(2) 0.5995(7) 1.0043(4) 0.0529(12) Uani 1 1 d .
H9A H 0.5969 0.5221 1.0632 0.079 Uiso 1 1 calc R
H9B H 0.5578 0.6473 0.9697 0.079 Uiso 1 1 calc R
H9C H 0.6335 0.7158 1.0244 0.079 Uiso 1 1 calc R
C10 C 0.83107(18) 0.2832(5) 0.9533(3) 0.0296(9) Uani 1 1 d .
C11 C 0.80112(19) 0.2278(6) 0.8399(3) 0.0306(9) Uani 1 1 d .
C12 C 0.75226(19) 0.0467(6) 0.8322(3) 0.0348(9) Uani 1 1 d .
H12A H 0.7349 0.0167 0.7620 0.052 Uiso 1 1 calc R
H12B H 0.7130 0.0779 0.8656 0.052 Uiso 1 1 calc R
H12C H 0.7775 -0.0711 0.8639 0.052 Uiso 1 1 calc R
C13 C 0.85483(19) 0.1907(6) 0.7735(3) 0.0360(10) Uani 1 1 d .
H13A H 0.8310 0.1585 0.7061 0.054 Uiso 1 1 calc R
H13B H 0.8848 0.0770 0.7997 0.054 Uiso 1 1 calc R
H13C H 0.8833 0.3125 0.7718 0.054 Uiso 1 1 calc R
C14 C 0.84720(19) 0.1137(5) 1.0280(3) 0.0292(9) Uani 1 1 d .
C15 C 0.8068(2) -0.0327(6) 1.0625(3) 0.0340(9) Uani 1 1 d .
H15A H 0.7578 -0.0340 1.0409 0.041 Uiso 1 1 calc R
C16 C 0.8386(2) -0.1788(6) 1.1292(3) 0.0385(10) Uani 1 1 d .
H16A H 0.8110 -0.2791 1.1537 0.046 Uiso 1 1 calc R
C17 C 0.9097(2) -0.1780(6) 1.1595(3) 0.0416(10) Uani 1 1 d .
H17A H 0.9307 -0.2802 1.2037 0.050 Uiso 1 1 calc R
C18 C 0.9509(2) -0.0318(6) 1.1270(3) 0.0404(10) Uani 1 1 d .
H18A H 0.9999 -0.0306 1.1489 0.049 Uiso 1 1 calc R
C19 C 0.91892(19) 0.1125(6) 1.0619(3) 0.0312(9) Uani 1 1 d .
C20 C 0.90160(18) 0.3913(6) 0.9631(3) 0.0312(9) Uani 1 1 d .

loop_
_atom_site_aniso_label
_atom_site_aniso_U_11
_atom_site_aniso_U_22
_atom_site_aniso_U_33
_atom_site_aniso_U_23
_atom_site_aniso_U_13
_atom_site_aniso_U_12
Cl1 0.0426(7) 0.0840(10) 0.0678(9) 0.0182(7) -0.0013(6) 0.0183(6)
O1 0.0427(17) 0.073(2) 0.0283(17) 0.0074(15) 0.0092(12) 0.0085(15)
O2 0.0365(15) 0.0390(17) 0.0393(17) 0.0033(13) 0.0027(12) -0.0085(13)
N1 0.0250(18) 0.040(2) 0.036(2) 0.0015(15) 0.0026(14) 0.0009(15)
C1 0.033(2) 0.032(2) 0.030(2) -0.0051(18) 0.0051(16) 0.0003(16)
C2 0.028(2) 0.034(2) 0.045(3) 0.0034(19) 0.0068(17) 0.0017(17)
C3 0.031(2) 0.043(3) 0.050(3) 0.003(2) 0.0023(18) 0.0006(18)
C4 0.042(2) 0.046(3) 0.032(2) 0.0039(19) 0.0042(18) 0.0009(19)
C5 0.0306(19) 0.028(2) 0.031(2) 0.0023(17) 0.0039(16) -0.0019(16)
C6 0.0303(19) 0.025(2) 0.037(2) -0.0037(17) 0.0041(16) 0.0006(16)
C7 0.038(2) 0.049(3) 0.051(3) -0.001(2) 0.009(2) -0.008(2)
C8 0.064(3) 0.059(3) 0.072(4) 0.008(3) 0.010(3) -0.013(3)
C9 0.044(3) 0.049(3) 0.068(3) -0.003(2) 0.017(2) 0.006(2)
C10 0.030(2) 0.034(2) 0.025(2) 0.0008(17) 0.0045(15) -0.0016(16)
C11 0.033(2) 0.037(2) 0.022(2) 0.0018(17) 0.0061(15) -0.0027(17)
C12 0.039(2) 0.033(2) 0.031(2) -0.0039(18) 0.0058(17) -0.0027(17)
C13 0.037(2) 0.038(2) 0.033(2) 0.0007(19) 0.0082(17) 0.0013(18)
C14 0.036(2) 0.028(2) 0.024(2) -0.0025(16) 0.0047(16) 0.0025(16)
C15 0.042(2) 0.033(2) 0.027(2) -0.0016(18) 0.0056(17) -0.0050(18)
C16 0.054(3) 0.036(2) 0.028(2) 0.0021(18) 0.0108(18) -0.001(2)
C17 0.060(3) 0.032(2) 0.031(2) 0.0067(19) 0.0035(19) 0.008(2)
C18 0.043(2) 0.046(3) 0.031(2) -0.003(2) 0.0025(18) 0.005(2)
C19 0.037(2) 0.030(2) 0.027(2) -0.0018(17) 0.0060(16) 0.0011(17)
C20 0.031(2) 0.038(2) 0.026(2) -0.0042(18) 0.0068(16) 0.0005(17)

loop_
_atom_type_symbol
_atom_type_description
_atom_type_scat_dispersion_real
_atom_type_scat_dispersion_imag
_atom_type_scat_source
C C 0.0033 0.0016 'International Tables Vol C Tables 4.2.6.8 and 6.1.1.4'
H H 0.0000 0.0000 'International Tables Vol C Tables 4.2.6.8 and 6.1.1.4'
N N 0.0061 0.0033 'International Tables Vol C Tables 4.2.6.8 and 6.1.1.4'
O O 0.0106 0.0060 'International Tables Vol C Tables 4.2.6.8 and 6.1.1.4'
Cl Cl 0.1484 0.1585 'International Tables Vol C Tables 4.2.6.8 and 6.1.1.4'

loop_
_geom_angle_atom_site_label_1
_geom_angle_atom_site_label_2
_geom_angle_atom_site_label_3
_geom_angle
H1 N1 C20 125(3)
H1 N1 C19 123(2)
C20 N1 C19 111.5(3)
O1 C1 C6 121.6(3)
O1 C1 C2 120.6(3)
C6 C1 C2 117.7(3)
C7 C2 C9 110.2(3)
C7 C2 C3 111.5(4)
C9 C2 C3 110.9(3)
C7 C2 C1 109.1(3)
C9 C2 C1 106.1(3)
C3 C2 C1 108.8(3)
C4 C3 C2 113.0(3)
C4 C3 Cl1 109.2(3)
C2 C3 Cl1 110.6(3)
C3 C4 C5 107.9(3)
C4 C5 C6 116.4(3)
C4 C5 C11 122.6(3)
C6 C5 C11 89.1(3)
C1 C6 C5 117.5(3)
C1 C6 C10 119.3(3)
C5 C6 C10 90.0(3)
C8 C7 C2 127.2(5)
C14 C10 C20 102.0(3)
C14 C10 C6 128.1(3)
C20 C10 C6 109.1(3)
C14 C10 C11 118.9(3)
C20 C10 C11 111.2(3)
C6 C10 C11 87.1(3)
C12 C11 C13 108.6(3)
C12 C11 C5 113.5(3)
C13 C11 C5 117.9(3)
C12 C11 C10 111.4(3)
C13 C11 C10 116.2(3)
C5 C11 C10 88.0(3)
C15 C14 C19 118.8(3)
C15 C14 C10 133.3(3)
C19 C14 C10 107.9(3)
C14 C15 C16 119.5(4)
C17 C16 C15 120.2(4)
C16 C17 C18 121.3(4)
C19 C18 C17 117.9(4)
C18 C19 C14 122.3(4)
C18 C19 N1 128.0(4)
C14 C19 N1 109.7(3)
O2 C20 N1 125.3(3)
O2 C20 C10 126.6(3)
N1 C20 C10 108.2(3)

loop_
_geom_bond_atom_site_label_1
_geom_bond_atom_site_label_2
_geom_bond_distance
Cl1 C3 1.806(4)
O1 C1 1.207(4)
O2 C20 1.227(4)
N1 H1 0.94(4)
N1 C20 1.349(5)
N1 C19 1.401(5)
C1 C6 1.514(5)
C1 C2 1.553(5)
C2 C7 1.511(6)
C2 C9 1.543(5)
C2 C3 1.544(5)
C3 C4 1.522(5)
C4 C5 1.536(5)
C5 C6 1.546(5)
C5 C11 1.551(5)
C6 C10 1.551(5)
C7 C8 1.294(6)
C10 C14 1.511(5)
C10 C20 1.534(5)
C10 C11 1.601(5)
C11 C12 1.521(5)
C11 C13 1.521(5)
C14 C15 1.380(5)
C14 C19 1.395(5)
C15 C16 1.396(5)
C16 C17 1.376(5)
C17 C18 1.379(5)
C18 C19 1.377(5)
